data_7226033
loop_
_publ_author_name
'White, Charmaine L.'
'LaDuca, Robert L.'

_publ_section_title
;
 Nickel adipate coordination polymers with isomeric dipyridylamide
 ligands: topological disorder and divergent magnetic properties
;
_journal_issue 36
_journal_name_full CrystEngComm
_journal_page_first 6789
_journal_paper_doi 10.1039/C6CE01368F
_journal_volume 18
_journal_year 2016
_chemical_formula_moiety 'C34 H35 N6 Ni2 O11, 2(H2 O)'
_chemical_formula_sum 'C34 H39 N6 Ni2 O13'
_chemical_formula_weight 857.13
_space_group_crystal_system triclinic
_space_group_IT_number 2
_space_group_name_Hall '-P 1'
_space_group_name_H-M_alt 'P -1'
_symmetry_space_group_name_Hall '-P 1'
_symmetry_space_group_name_H-M 'P -1'
_atom_sites_solution_hydrogens mixed
_atom_sites_solution_primary direct
_audit_creation_date 2015-09-15
_audit_creation_method
;
Olex2 1.2
(compiled 2015.01.26 svn.r3150 for OlexSys, GUI svn.r4998)
;
_audit_update_record
;
2016-06-13 deposited with the CCDC.
2016-07-18 downloaded from the CCDC.
;
_cell_angle_alpha 77.375(2)
_cell_angle_beta 73.490(2)
_cell_angle_gamma 74.612(2)
_cell_formula_units_Z 2
_cell_length_a 11.2195(18)
_cell_length_b 13.111(2)
_cell_length_c 13.874(2)
_cell_measurement_reflns_used 3432
_cell_measurement_temperature 173(2)
_cell_measurement_theta_max 25.12
_cell_measurement_theta_min 2.79
_cell_volume 1863.8(5)
_computing_cell_refinement 'SAINT v8.34A (Bruker, 2013)'
_computing_data_reduction 'SAINT v8.34A (Bruker, 2013)'
_computing_molecular_graphics 'Olex2 (Dolomanov et al., 2009)'
_computing_publication_material 'Olex2 (Dolomanov et al., 2009)'
_computing_structure_refinement 'XL (Sheldrick, 2008)'
_computing_structure_solution 'ShelXS (Sheldrick, 2008)'
_diffrn_ambient_temperature 173.15
_diffrn_detector_area_resol_mean 836.6
_diffrn_measured_fraction_theta_full 1.000
_diffrn_measured_fraction_theta_max 0.997
_diffrn_measurement_device_type 'Bruker APEX-II CCD'
_diffrn_measurement_method '\f and \w scans'
_diffrn_radiation_monochromator graphite
_diffrn_radiation_type MoK\a
_diffrn_radiation_wavelength 0.71073
_diffrn_reflns_av_unetI/netI 0.0734
_diffrn_reflns_Laue_measured_fraction_full 1.000
_diffrn_reflns_Laue_measured_fraction_max 0.997
_diffrn_reflns_limit_h_max 13
_diffrn_reflns_limit_h_min -13
_diffrn_reflns_limit_k_max 15
_diffrn_reflns_limit_k_min -15
_diffrn_reflns_limit_l_max 16
_diffrn_reflns_limit_l_min -16
_diffrn_reflns_number 6898
_diffrn_reflns_point_group_measured_fraction_full 1.000
_diffrn_reflns_point_group_measured_fraction_max 0.997
_diffrn_reflns_theta_full 25.242
_diffrn_reflns_theta_max 25.464
_diffrn_reflns_theta_min 1.550
_diffrn_source 'sealed tube'
_exptl_absorpt_coefficient_mu 1.083
_exptl_absorpt_correction_T_max 0.7452
_exptl_absorpt_correction_T_min 0.5811
_exptl_absorpt_correction_type multi-scan
_exptl_absorpt_process_details
;
 TWINABS-2012/1 (Bruker,2012) was used for absorption correction.
 
For component 1:
 wR2(int) was 0.0674 before and 0.0576 after correction.
 The Ratio of minimum to maximum transmission is 0.70.
 The \l/2 correction factor is Not present
 
For component 2:
 wR2(int) was 0.0877 before and 0.0699 after correction.
 The Ratio of minimum to maximum transmission not present.
 The \l/2 correction factor is Not present

Final HKLF 4 output contains 38041 reflections, Rint = 0.0903
 (10538 with I > 3sig(I), Rint = 0.0582)
;
_exptl_crystal_colour blue
_exptl_crystal_colour_primary blue
_exptl_crystal_density_diffrn 1.527
_exptl_crystal_description block
_exptl_crystal_F_000 890
_exptl_crystal_size_max 0.145
_exptl_crystal_size_mid 0.116
_exptl_crystal_size_min 0.092
_refine_diff_density_max 0.739
_refine_diff_density_min -0.389
_refine_diff_density_rms 0.094
_refine_ls_extinction_method none
_refine_ls_goodness_of_fit_ref 0.988
_refine_ls_hydrogen_treatment mixed
_refine_ls_matrix_type full
_refine_ls_number_parameters 514
_refine_ls_number_reflns 6898
_refine_ls_number_restraints 1
_refine_ls_restrained_S_all 0.988
_refine_ls_R_factor_all 0.0792
_refine_ls_R_factor_gt 0.0517
_refine_ls_shift/su_max 0.001
_refine_ls_shift/su_mean 0.000
_refine_ls_structure_factor_coef Fsqd
_refine_ls_weighting_details 'w=1/[\s^2^(Fo^2^)+(0.0669P)^2^] where P=(Fo^2^+2Fc^2^)/3'
_refine_ls_weighting_scheme calc
_refine_ls_wR_factor_gt 0.1181
_refine_ls_wR_factor_ref 0.1299
_reflns_Friedel_coverage 0.000
_reflns_number_gt 4768
_reflns_number_total 6898
_reflns_threshold_expression 'I > 2\s(I)'
_cod_data_source_file c6ce01368f2.cif
_cod_data_source_block final
_cod_depositor_comments 'Adding full bibliography for 7226032--7226033.cif.'
_cod_database_code 7226033
_shelx_space_group_comment
;
The symmetry employed for this shelxl refinement is uniquely defined
by the following loop, which should always be used as a source of
symmetry information in preference to the above space-group names.
They are only intended as comments.
;
_shelx_estimated_absorpt_t_max 0.907
_shelx_estimated_absorpt_t_min 0.859
_olex2_refinement_description
;
1. Fixed Uiso
 At 1.2 times of:
  All C(H) groups, All C(H,H) groups, All N(H) groups, All O(H) groups
 At 1.5 times of:
  All O(H,H) groups
2. Restrained distances
 C12A-C11A
 1.55 with sigma of 0.02
3. Uiso/Uaniso restraints and constraints
Uanis(C10) = Uanis(C11) = Uanis(C9) = Uanis(C8)
Uanis(C9A) = Uanis(C10A) = Uanis(C12A) = Uanis(C11A) = Uanis(C8A) = Uanis(O7A)
= Uanis(O8A)
4. Others
 Fixed Sof: O7(0.75) O8(0.75) C8(0.75) H8A(0.75) H8B(0.75) C9(0.75) H9A(0.75)
 H9B(0.75) C10(0.75) H10A(0.75) H10B(0.75) C11(0.75) H11A(0.75) H11B(0.75)
 C12(0.75) C9A(0.25) H9AA(0.25) H9AB(0.25) C10A(0.25) H10C(0.25) H10D(0.25)
 C12A(0.25) C11A(0.25) H11C(0.25) H11D(0.25) C8A(0.25) H8AA(0.25) H8AB(0.25)
 O7A(0.25) O8A(0.25)
5.a Free rotating group:
 O2W(H2WA,H2WB), O1W(H1WA,H1WB)
5.b Secondary CH2 refined with riding coordinates:
 C2(H2A,H2B), C3(H3A,H3B), C4(H4A,H4B), C5(H5A,H5B), C8(H8A,H8B), C9(H9A,H9B),
 C10(H10A,H10B), C11(H11A,H11B), C9A(H9AA,H9AB), C10A(H10C,H10D), C11A(H11C,
 H11D), C8A(H8AA,H8AB)
5.c Aromatic/amide H refined with riding coordinates:
 N2(H2), N5(H5), C13(H13), C14(H14), C16(H16), C17(H17), C19(H19), C21(H21),
 C22(H22), C23(H23), C24(H24), C25(H25), C27(H27), C28(H28), C30(H30), C31(H31),
  C32(H32), C34(H34)
;
_shelx_shelxl_version_number 2014/7
_olex2_diffrn_ambient_temperature_device 'Oxford Cryosystems'
_olex2_submission_special_instructions 'No special instructions were received'

loop_
_space_group_symop_operation_xyz
'x, y, z'
'-x, -y, -z'

loop_
_atom_site_label
_atom_site_type_symbol
_atom_site_fract_x
_atom_site_fract_y
_atom_site_fract_z
_atom_site_U_iso_or_equiv
_atom_site_adp_type
_atom_site_occupancy
_atom_site_site_symmetry_order
_atom_site_calc_flag
_atom_site_refinement_flags_posn
_atom_site_refinement_flags_occupancy
_atom_site_disorder_assembly
_atom_site_disorder_group
Ni1 Ni 0.91467(5) 0.30002(4) -0.16206(4) 0.02697(15) Uani 1 1 d . . . .
Ni2 Ni 0.16894(5) 0.21753(4) 0.63352(4) 0.02687(15) Uani 1 1 d . . . .
O1 O 0.2076(2) 0.3350(2) 0.68803(19) 0.0320(6) Uani 1 1 d . . . .
O2 O 0.0253(2) 0.4098(2) 0.78816(19) 0.0300(6) Uani 1 1 d . . . .
O3 O -0.0177(2) 0.6816(2) 0.42128(19) 0.0289(6) Uani 1 1 d . . . .
O4 O 0.1544(2) 0.6539(2) 0.29122(19) 0.0296(6) Uani 1 1 d . . . .
O5 O 0.7873(2) 0.2000(2) -0.10419(19) 0.0313(6) Uani 1 1 d . . . .
O6 O 0.8506(3) 0.0990(2) -0.2265(2) 0.0398(7) Uani 1 1 d . . . .
O7 O 0.6773(8) -0.1094(10) 0.3073(9) 0.039(2) Uani 0.75 1 d . P A 1
O8 O 0.7953(11) -0.0400(8) 0.1583(6) 0.069(3) Uani 0.75 1 d . P A 1
O9 O 0.6695(3) 0.2610(3) 0.2003(3) 0.0647(11) Uani 1 1 d . . . .
O10 O 1.1207(3) 0.2627(2) 0.2788(2) 0.0449(8) Uani 1 1 d . . . .
O11 O 1.0429(3) 0.1761(2) -0.2331(2) 0.0315(7) Uani 1 1 d . . . .
H11 H 0.996(4) 0.148(3) -0.244(3) 0.038 Uiso 1 1 d R . . .
N1 N 0.3014(3) 0.2595(2) 0.4989(2) 0.0296(7) Uani 1 1 d . . . .
N2 N 0.5611(3) 0.4326(3) 0.1679(2) 0.0329(8) Uani 1 1 d . . . .
H2 H 0.5009 0.4828 0.1965 0.040 Uiso 1 1 calc R . . .
N3 N 0.7757(3) 0.4179(2) -0.0882(2) 0.0294(7) Uani 1 1 d . . . .
N4 N 0.9825(3) 0.2502(2) -0.0278(2) 0.0294(8) Uani 1 1 d . . . .
N5 N 1.1129(3) 0.0868(3) 0.3068(2) 0.0338(8) Uani 1 1 d . . . .
H5 H 1.1032 0.0364 0.2787 0.041 Uiso 1 1 calc R . . .
N6 N 1.1521(3) 0.0962(2) 0.5606(2) 0.0286(7) Uani 1 1 d . . . .
C1 C 0.1368(4) 0.4086(3) 0.7362(3) 0.0273(9) Uani 1 1 d . . . .
C2 C 0.1916(4) 0.5036(3) 0.7334(3) 0.0305(9) Uani 1 1 d . . . .
H2A H 0.2628 0.4796 0.7676 0.037 Uiso 1 1 calc R . . .
H2B H 0.1252 0.5572 0.7708 0.037 Uiso 1 1 calc R . . .
C3 C 0.2400(4) 0.5558(3) 0.6228(3) 0.0324(9) Uani 1 1 d . . . .
H3A H 0.2729 0.6186 0.6236 0.039 Uiso 1 1 calc R . . .
H3B H 0.3114 0.5039 0.5874 0.039 Uiso 1 1 calc R . . .
C4 C 0.1367(4) 0.5913(3) 0.5648(3) 0.0315(9) Uani 1 1 d . . . .
H4A H 0.0683 0.6474 0.5970 0.038 Uiso 1 1 calc R . . .
H4B H 0.0994 0.5297 0.5683 0.038 Uiso 1 1 calc R . . .
C5 C 0.1884(4) 0.6348(3) 0.4542(3) 0.0306(9) Uani 1 1 d . . . .
H5A H 0.2149 0.7016 0.4520 0.037 Uiso 1 1 calc R . . .
H5B H 0.2658 0.5825 0.4266 0.037 Uiso 1 1 calc R . . .
C6 C 0.1000(4) 0.6584(3) 0.3842(3) 0.0276(9) Uani 1 1 d . . . .
C7 C 0.7749(4) 0.1289(3) -0.1463(3) 0.0311(9) Uani 1 1 d . . . .
C8 C 0.6697(7) 0.0720(6) -0.0907(5) 0.0441(8) Uani 0.75 1 d . P A 1
H8A H 0.5897 0.1271 -0.0897 0.053 Uiso 0.75 1 calc R P A 1
H8B H 0.6705 0.0223 -0.1354 0.053 Uiso 0.75 1 calc R P A 1
C9 C 0.6560(6) 0.0182(5) -0.0010(5) 0.0441(8) Uani 0.75 1 d . P A 1
H9A H 0.7401 -0.0259 0.0072 0.053 Uiso 0.75 1 calc R P A 1
H9B H 0.5998 -0.0313 0.0063 0.053 Uiso 0.75 1 calc R P A 1
C10 C 0.5998(6) 0.0866(5) 0.0846(4) 0.0441(8) Uani 0.75 1 d . P A 1
H10A H 0.5174 0.1330 0.0747 0.053 Uiso 0.75 1 calc R P A 1
H10B H 0.6579 0.1338 0.0792 0.053 Uiso 0.75 1 calc R P A 1
C11 C 0.5783(6) 0.0216(5) 0.1919(5) 0.0441(8) Uani 0.75 1 d . P A 1
H11A H 0.5323 0.0710 0.2418 0.053 Uiso 0.75 1 calc R P A 1
H11B H 0.5237 -0.0283 0.1966 0.053 Uiso 0.75 1 calc R P A 1
C12 C 0.7012(8) -0.0419(5) 0.2199(7) 0.0342(19) Uani 0.75 1 d . P A 1
C13 C 0.4136(4) 0.1939(3) 0.4706(3) 0.0404(11) Uani 1 1 d . . . .
H13 H 0.4318 0.1266 0.5124 0.048 Uiso 1 1 calc R . . .
C14 C 0.5043(4) 0.2182(4) 0.3845(3) 0.0430(11) Uani 1 1 d . . . .
H14 H 0.5835 0.1688 0.3682 0.052 Uiso 1 1 calc R . . .
C15 C 0.4802(4) 0.3151(3) 0.3211(3) 0.0352(10) Uani 1 1 d . . . .
C16 C 0.3637(4) 0.3838(3) 0.3499(3) 0.0361(10) Uani 1 1 d . . . .
H16 H 0.3433 0.4516 0.3096 0.043 Uiso 1 1 calc R . . .
C17 C 0.2771(4) 0.3530(3) 0.4381(3) 0.0344(10) Uani 1 1 d . . . .
H17 H 0.1968 0.4004 0.4561 0.041 Uiso 1 1 calc R . . .
C18 C 0.5796(4) 0.3343(3) 0.2250(3) 0.0403(11) Uani 1 1 d . . . .
C19 C 0.7108(4) 0.3887(3) 0.0083(3) 0.0308(9) Uani 1 1 d . . . .
H19 H 0.7223 0.3149 0.0363 0.037 Uiso 1 1 calc R . . .
C20 C 0.6285(4) 0.4629(3) 0.0671(3) 0.0316(9) Uani 1 1 d . . . .
C21 C 0.6086(4) 0.5696(3) 0.0245(3) 0.0361(10) Uani 1 1 d . . . .
H21 H 0.5520 0.6221 0.0632 0.043 Uiso 1 1 calc R . . .
C22 C 0.6714(4) 0.5993(3) -0.0747(3) 0.0359(10) Uani 1 1 d . . . .
H22 H 0.6568 0.6721 -0.1060 0.043 Uiso 1 1 calc R . . .
C23 C 0.7565(4) 0.5206(3) -0.1278(3) 0.0322(9) Uani 1 1 d . . . .
H23 H 0.8027 0.5412 -0.1951 0.039 Uiso 1 1 calc R . . .
C24 C 0.9719(4) 0.1588(3) 0.0352(3) 0.0340(10) Uani 1 1 d . . . .
H24 H 0.9377 0.1092 0.0164 0.041 Uiso 1 1 calc R . . .
C25 C 1.0083(4) 0.1322(3) 0.1267(3) 0.0341(10) Uani 1 1 d . . . .
H25 H 0.9988 0.0660 0.1691 0.041 Uiso 1 1 calc R . . .
C26 C 1.0582(4) 0.2029(3) 0.1554(3) 0.0304(9) Uani 1 1 d . . . .
C27 C 1.0678(4) 0.2990(3) 0.0911(3) 0.0381(10) Uani 1 1 d . . . .
H27 H 1.1004 0.3505 0.1087 0.046 Uiso 1 1 calc R . . .
C28 C 1.0300(4) 0.3190(3) 0.0021(3) 0.0378(10) Uani 1 1 d . . . .
H28 H 1.0376 0.3852 -0.0410 0.045 Uiso 1 1 calc R . . .
C29 C 1.1004(4) 0.1877(3) 0.2524(3) 0.0319(9) Uani 1 1 d . . . .
C30 C 1.1814(4) -0.0089(3) 0.5944(3) 0.0343(10) Uani 1 1 d . . . .
H30 H 1.1954 -0.0319 0.6609 0.041 Uiso 1 1 calc R . . .
C31 C 1.1920(4) -0.0850(3) 0.5360(3) 0.0439(11) Uani 1 1 d . . . .
H31 H 1.2131 -0.1590 0.5623 0.053 Uiso 1 1 calc R . . .
C32 C 1.1717(4) -0.0534(3) 0.4393(3) 0.0399(11) Uani 1 1 d . . . .
H32 H 1.1794 -0.1049 0.3980 0.048 Uiso 1 1 calc R . . .
C33 C 1.1399(4) 0.0555(3) 0.4038(3) 0.0319(9) Uani 1 1 d . . . .
C34 C 1.1299(4) 0.1278(3) 0.4672(3) 0.0319(9) Uani 1 1 d . . . .
H34 H 1.1065 0.2023 0.4436 0.038 Uiso 1 1 calc R . . .
O2W O 0.5803(3) 0.3720(2) -0.2328(2) 0.0406(7) Uani 1 1 d . . . .
H2WA H 0.5528 0.3353 -0.2638 0.061 Uiso 1 1 d G . . .
H2WB H 0.6631 0.3571 -0.2488 0.061 Uiso 1 1 d G . . .
O1W O 1.4719(4) 0.2782(3) 0.6625(4) 0.0924(15) Uani 1 1 d . . . .
H1WA H 1.4910 0.2092 0.6640 0.139 Uiso 1 1 d G . . .
H1WB H 1.3897 0.3010 0.6747 0.139 Uiso 1 1 d G . . .
C9A C 0.6206(13) 0.0002(11) -0.1213(10) 0.0190(14) Uani 0.25 1 d . P A 2
H9AA H 0.5944 -0.0393 -0.0521 0.023 Uiso 0.25 1 calc R P A 2
H9AB H 0.6838 -0.0477 -0.1669 0.023 Uiso 0.25 1 calc R P A 2
C10A C 0.5129(13) 0.0653(11) -0.1642(10) 0.0190(14) Uani 0.25 1 d . P A 2
H10C H 0.5420 0.1244 -0.2159 0.023 Uiso 0.25 1 calc R P A 2
H10D H 0.4449 0.0975 -0.1093 0.023 Uiso 0.25 1 calc R P A 2
C12A C 0.3284(19) 0.0638(18) -0.232(2) 0.0190(14) Uani 0.25 1 d D P A 2
C11A C 0.4589(14) 0.0023(12) -0.2119(12) 0.0190(14) Uani 0.25 1 d D P A 2
H11C H 0.4493 -0.0662 -0.1665 0.023 Uiso 0.25 1 calc R P A 2
H11D H 0.5189 -0.0146 -0.2770 0.023 Uiso 0.25 1 calc R P A 2
C8A C 0.6548(16) 0.0906(13) -0.1227(11) 0.0190(14) Uani 0.25 1 d . P A 2
H8AA H 0.6125 0.1076 -0.0533 0.023 Uiso 0.25 1 calc R P A 2
H8AB H 0.6054 0.1436 -0.1676 0.023 Uiso 0.25 1 calc R P A 2
O7A O 0.302(3) 0.112(3) -0.313(2) 0.0190(14) Uani 0.25 1 d . P A 2
O8A O 0.201(2) 0.0237(18) -0.1761(16) 0.0190(14) Uani 0.25 1 d . P A 2

loop_
_atom_site_aniso_label
_atom_site_aniso_U_11
_atom_site_aniso_U_22
_atom_site_aniso_U_33
_atom_site_aniso_U_23
_atom_site_aniso_U_13
_atom_site_aniso_U_12
Ni1 0.0329(3) 0.0292(3) 0.0191(3) -0.0037(2) -0.0031(2) -0.0105(2)
Ni2 0.0301(3) 0.0292(3) 0.0208(3) -0.0035(2) -0.0055(2) -0.0066(2)
O1 0.0299(15) 0.0365(15) 0.0302(16) -0.0100(13) -0.0049(12) -0.0067(12)
O2 0.0347(16) 0.0329(15) 0.0223(14) -0.0039(12) -0.0028(13) -0.0120(12)
O3 0.0276(15) 0.0331(15) 0.0221(14) -0.0023(12) -0.0036(12) -0.0040(12)
O4 0.0324(15) 0.0348(15) 0.0205(14) -0.0040(12) -0.0031(12) -0.0093(12)
O5 0.0392(16) 0.0377(15) 0.0236(15) -0.0048(12) -0.0090(12) -0.0179(13)
O6 0.0535(19) 0.0399(17) 0.0282(16) -0.0081(13) -0.0050(14) -0.0167(14)
O7 0.030(4) 0.043(3) 0.049(4) -0.010(3) -0.025(3) 0.002(3)
O8 0.087(4) 0.077(6) 0.019(4) -0.007(3) -0.011(3) 0.022(4)
O9 0.061(2) 0.048(2) 0.047(2) 0.0015(16) 0.0200(17) 0.0097(17)
O10 0.079(2) 0.0339(16) 0.0327(17) -0.0014(14) -0.0252(16) -0.0207(15)
O11 0.0429(18) 0.0290(15) 0.0229(15) -0.0056(12) -0.0033(13) -0.0123(13)
N1 0.0335(19) 0.0296(18) 0.0253(18) -0.0023(15) -0.0073(15) -0.0077(15)
N2 0.0331(19) 0.0352(19) 0.0272(19) -0.0093(16) 0.0022(15) -0.0085(15)
N3 0.0351(19) 0.0300(18) 0.0235(18) -0.0015(15) -0.0043(15) -0.0127(15)
N4 0.0335(19) 0.0337(18) 0.0202(17) -0.0051(15) -0.0010(14) -0.0110(15)
N5 0.054(2) 0.0285(18) 0.0243(18) -0.0042(15) -0.0137(16) -0.0140(16)
N6 0.0321(19) 0.0317(18) 0.0233(18) -0.0036(15) -0.0093(14) -0.0068(14)
C1 0.037(2) 0.028(2) 0.019(2) 0.0040(17) -0.0118(18) -0.0113(18)
C2 0.038(2) 0.037(2) 0.021(2) -0.0026(17) -0.0069(18) -0.0176(18)
C3 0.035(2) 0.035(2) 0.026(2) 0.0009(18) -0.0064(18) -0.0131(18)
C4 0.032(2) 0.038(2) 0.025(2) -0.0034(18) -0.0067(18) -0.0086(18)
C5 0.034(2) 0.033(2) 0.026(2) -0.0011(18) -0.0092(18) -0.0100(18)
C6 0.036(2) 0.0166(18) 0.029(2) -0.0015(16) -0.0073(19) -0.0056(16)
C7 0.037(2) 0.031(2) 0.027(2) -0.0003(18) -0.0114(19) -0.0088(18)
C8 0.0459(19) 0.0431(19) 0.045(2) -0.0023(15) -0.0119(17) -0.0149(15)
C9 0.0459(19) 0.0431(19) 0.045(2) -0.0023(15) -0.0119(17) -0.0149(15)
C10 0.0459(19) 0.0431(19) 0.045(2) -0.0023(15) -0.0119(17) -0.0149(15)
C11 0.0459(19) 0.0431(19) 0.045(2) -0.0023(15) -0.0119(17) -0.0149(15)
C12 0.049(5) 0.030(4) 0.031(4) 0.001(3) -0.017(4) -0.016(3)
C13 0.037(3) 0.037(2) 0.036(3) 0.001(2) -0.003(2) -0.001(2)
C14 0.032(2) 0.043(3) 0.039(3) -0.001(2) 0.004(2) 0.000(2)
C15 0.031(2) 0.036(2) 0.033(2) -0.0057(19) -0.0016(19) -0.0037(18)
C16 0.042(3) 0.035(2) 0.029(2) -0.0026(19) -0.002(2) -0.0129(19)
C17 0.035(2) 0.035(2) 0.029(2) -0.0092(19) -0.0009(19) -0.0048(18)
C18 0.045(3) 0.040(3) 0.032(2) -0.008(2) 0.001(2) -0.010(2)
C19 0.041(2) 0.025(2) 0.028(2) -0.0027(17) -0.0105(19) -0.0083(18)
C20 0.032(2) 0.038(2) 0.026(2) -0.0097(18) -0.0022(18) -0.0121(18)
C21 0.036(2) 0.037(2) 0.035(2) -0.012(2) -0.0021(19) -0.0081(19)
C22 0.036(2) 0.032(2) 0.034(2) 0.0013(19) -0.005(2) -0.0089(18)
C23 0.031(2) 0.042(2) 0.025(2) -0.0057(19) -0.0056(18) -0.0121(19)
C24 0.045(3) 0.030(2) 0.028(2) -0.0015(18) -0.011(2) -0.0095(19)
C25 0.052(3) 0.029(2) 0.025(2) 0.0005(17) -0.014(2) -0.0135(19)
C26 0.038(2) 0.032(2) 0.023(2) -0.0071(18) -0.0063(18) -0.0086(18)
C27 0.054(3) 0.038(2) 0.028(2) -0.0006(19) -0.011(2) -0.023(2)
C28 0.051(3) 0.037(2) 0.030(2) -0.0038(19) -0.009(2) -0.019(2)
C29 0.040(2) 0.034(2) 0.024(2) -0.0041(18) -0.0087(18) -0.0116(18)
C30 0.044(3) 0.034(2) 0.026(2) -0.0029(18) -0.0114(19) -0.0084(19)
C31 0.067(3) 0.026(2) 0.042(3) 0.000(2) -0.025(2) -0.008(2)
C32 0.062(3) 0.029(2) 0.033(2) -0.0059(19) -0.017(2) -0.010(2)
C33 0.041(2) 0.034(2) 0.024(2) -0.0051(18) -0.0096(18) -0.0106(18)
C34 0.036(2) 0.029(2) 0.031(2) -0.0050(18) -0.0101(19) -0.0048(17)
O2W 0.0334(16) 0.0480(18) 0.0372(18) -0.0146(14) -0.0005(14) -0.0057(14)
O1W 0.050(2) 0.088(3) 0.164(4) -0.070(3) -0.039(3) 0.000(2)
C9A 0.030(4) 0.023(3) 0.009(3) 0.003(3) -0.010(3) -0.011(3)
C10A 0.030(4) 0.023(3) 0.009(3) 0.003(3) -0.010(3) -0.011(3)
C12A 0.030(4) 0.023(3) 0.009(3) 0.003(3) -0.010(3) -0.011(3)
C11A 0.030(4) 0.023(3) 0.009(3) 0.003(3) -0.010(3) -0.011(3)
C8A 0.030(4) 0.023(3) 0.009(3) 0.003(3) -0.010(3) -0.011(3)
O7A 0.030(4) 0.023(3) 0.009(3) 0.003(3) -0.010(3) -0.011(3)
O8A 0.030(4) 0.023(3) 0.009(3) 0.003(3) -0.010(3) -0.011(3)

loop_
_atom_type_symbol
_atom_type_description
_atom_type_scat_dispersion_real
_atom_type_scat_dispersion_imag
_atom_type_scat_source
C C 0.0033 0.0016 'International Tables Vol C Tables 4.2.6.8 and 6.1.1.4'
H H 0.0000 0.0000 'International Tables Vol C Tables 4.2.6.8 and 6.1.1.4'
N N 0.0061 0.0033 'International Tables Vol C Tables 4.2.6.8 and 6.1.1.4'
Ni Ni 0.3393 1.1124 'International Tables Vol C Tables 4.2.6.8 and 6.1.1.4'
O O 0.0106 0.0060 'International Tables Vol C Tables 4.2.6.8 and 6.1.1.4'

loop_
_geom_angle_atom_site_label_1
_geom_angle_atom_site_label_2
_geom_angle_atom_site_label_3
_geom_angle
_geom_angle_site_symmetry_1
_geom_angle_site_symmetry_3
O2 Ni1 O4 91.19(10) 1_654 2_665
O2 Ni1 O5 174.13(10) 1_654 .
O2 Ni1 O11 97.52(11) 1_654 .
O2 Ni1 N3 86.61(11) 1_654 .
O2 Ni1 N4 90.18(11) 1_654 .
O4 Ni1 O5 88.82(10) 2_665 .
O4 Ni1 O11 86.98(10) 2_665 .
O4 Ni1 N3 92.20(11) 2_665 .
O4 Ni1 N4 178.62(11) 2_665 .
O5 Ni1 O11 88.34(11) . .
O5 Ni1 N3 87.53(11) . .
O5 Ni1 N4 89.80(11) . .
O11 Ni1 N3 175.81(11) . .
O11 Ni1 N4 93.00(11) . .
N3 Ni1 N4 87.73(12) . .
O1 Ni2 O3 94.19(10) . 2_566
O1 Ni2 O7 86.9(3) . 2_656
O1 Ni2 O11 93.22(10) . 1_456
O1 Ni2 N1 85.98(11) . .
O1 Ni2 N6 172.08(11) . 1_455
O3 Ni2 O7 178.3(3) 2_566 2_656
O3 Ni2 N1 91.99(11) 2_566 .
O3 Ni2 N6 88.26(11) 2_566 1_455
O11 Ni2 O3 89.19(11) 1_456 2_566
O11 Ni2 O7 89.5(3) 1_456 2_656
O11 Ni2 N1 178.62(12) 1_456 .
O11 Ni2 N6 94.36(11) 1_456 1_455
N1 Ni2 O7 89.4(3) . 2_656
N1 Ni2 N6 86.41(12) . 1_455
N6 Ni2 O7 90.9(3) 1_455 2_656
O7A Ni2 O1 90.6(10) 1_556 .
O7A Ni2 O3 174.5(9) 1_556 2_566
O7A Ni2 O11 87.8(9) 1_556 1_456
O7A Ni2 N1 91.1(9) 1_556 .
O7A Ni2 N6 87.3(10) 1_556 1_455
C1 O1 Ni2 132.2(2) . .
C1 O2 Ni1 134.4(2) . 1_456
C6 O3 Ni2 133.4(2) . 2_566
C6 O4 Ni1 131.8(2) . 2_665
C7 O5 Ni1 126.9(3) . .
C12 O7 Ni2 120.8(7) . 2_656
Ni1 O11 H11 100(3) . .
Ni2 O11 Ni1 117.35(13) 1_654 .
Ni2 O11 H11 109(3) 1_654 .
C13 N1 Ni2 121.2(3) . .
C13 N1 C17 117.1(3) . .
C17 N1 Ni2 121.7(3) . .
C18 N2 H2 116.6 . .
C18 N2 C20 126.9(3) . .
C20 N2 H2 116.6 . .
C19 N3 Ni1 118.1(2) . .
C23 N3 Ni1 122.9(3) . .
C23 N3 C19 118.7(3) . .
C24 N4 Ni1 124.9(3) . .
C24 N4 C28 116.4(3) . .
C28 N4 Ni1 118.5(3) . .
C29 N5 H5 116.9 . .
C29 N5 C33 126.3(3) . .
C33 N5 H5 116.9 . .
C30 N6 Ni2 124.2(3) . 1_655
C30 N6 C34 118.4(3) . .
C34 N6 Ni2 116.5(2) . 1_655
O1 C1 C2 117.5(3) . .
O2 C1 O1 125.8(3) . .
O2 C1 C2 116.7(3) . .
C1 C2 H2A 109.4 . .
C1 C2 H2B 109.4 . .
C1 C2 C3 111.1(3) . .
H2A C2 H2B 108.0 . .
C3 C2 H2A 109.4 . .
C3 C2 H2B 109.4 . .
C2 C3 H3A 109.2 . .
C2 C3 H3B 109.2 . .
H3A C3 H3B 107.9 . .
C4 C3 C2 112.2(3) . .
C4 C3 H3A 109.2 . .
C4 C3 H3B 109.2 . .
C3 C4 H4A 109.3 . .
C3 C4 H4B 109.3 . .
C3 C4 C5 111.5(3) . .
H4A C4 H4B 108.0 . .
C5 C4 H4A 109.3 . .
C5 C4 H4B 109.3 . .
C4 C5 H5A 108.1 . .
C4 C5 H5B 108.1 . .
H5A C5 H5B 107.3 . .
C6 C5 C4 117.0(3) . .
C6 C5 H5A 108.1 . .
C6 C5 H5B 108.1 . .
O3 C6 O4 126.1(4) . .
O3 C6 C5 118.6(3) . .
O4 C6 C5 115.3(3) . .
O5 C7 O6 123.8(4) . .
O5 C7 C8 116.2(4) . .
O5 C7 C8A 123.2(7) . .
O6 C7 C8 119.8(4) . .
O6 C7 C8A 111.5(6) . .
C7 C8 H8A 105.6 . .
C7 C8 H8B 105.6 . .
H8A C8 H8B 106.1 . .
C9 C8 C7 126.8(6) . .
C9 C8 H8A 105.6 . .
C9 C8 H8B 105.6 . .
C8 C9 H9A 108.7 . .
C8 C9 H9B 108.7 . .
C8 C9 C10 114.3(6) . .
H9A C9 H9B 107.6 . .
C10 C9 H9A 108.7 . .
C10 C9 H9B 108.7 . .
C9 C10 H10A 108.7 . .
C9 C10 H10B 108.7 . .
C9 C10 C11 114.1(5) . .
H10A C10 H10B 107.6 . .
C11 C10 H10A 108.7 . .
C11 C10 H10B 108.7 . .
C10 C11 H11A 109.0 . .
C10 C11 H11B 109.0 . .
H11A C11 H11B 107.8 . .
C12 C11 C10 113.0(6) . .
C12 C11 H11A 109.0 . .
C12 C11 H11B 109.0 . .
O7 C12 C11 110.9(7) . .
O8 C12 O7 129.7(10) . .
O8 C12 C11 117.8(8) . .
N1 C13 H13 118.3 . .
N1 C13 C14 123.5(4) . .
C14 C13 H13 118.3 . .
C13 C14 H14 120.1 . .
C13 C14 C15 119.8(4) . .
C15 C14 H14 120.1 . .
C14 C15 C18 117.3(4) . .
C16 C15 C14 117.1(4) . .
C16 C15 C18 125.5(4) . .
C15 C16 H16 120.2 . .
C15 C16 C17 119.5(4) . .
C17 C16 H16 120.2 . .
N1 C17 C16 123.0(4) . .
N1 C17 H17 118.5 . .
C16 C17 H17 118.5 . .
O9 C18 N2 123.6(4) . .
O9 C18 C15 119.2(4) . .
N2 C18 C15 117.1(4) . .
N3 C19 H19 119.0 . .
N3 C19 C20 122.0(4) . .
C20 C19 H19 119.0 . .
C19 C20 N2 122.1(4) . .
C21 C20 N2 119.3(3) . .
C21 C20 C19 118.6(4) . .
C20 C21 H21 120.2 . .
C20 C21 C22 119.5(4) . .
C22 C21 H21 120.2 . .
C21 C22 H22 120.7 . .
C21 C22 C23 118.6(4) . .
C23 C22 H22 120.7 . .
N3 C23 C22 122.5(4) . .
N3 C23 H23 118.8 . .
C22 C23 H23 118.8 . .
N4 C24 H24 118.3 . .
N4 C24 C25 123.5(4) . .
C25 C24 H24 118.3 . .
C24 C25 H25 120.4 . .
C26 C25 C24 119.3(4) . .
C26 C25 H25 120.4 . .
C25 C26 C27 117.7(4) . .
C25 C26 C29 126.2(4) . .
C27 C26 C29 116.1(3) . .
C26 C27 H27 120.3 . .
C28 C27 C26 119.4(4) . .
C28 C27 H27 120.3 . .
N4 C28 C27 123.7(4) . .
N4 C28 H28 118.1 . .
C27 C28 H28 118.1 . .
O10 C29 N5 123.5(4) . .
O10 C29 C26 120.4(4) . .
N5 C29 C26 116.1(3) . .
N6 C30 H30 118.9 . .
N6 C30 C31 122.3(4) . .
C31 C30 H30 118.9 . .
C30 C31 H31 120.1 . .
C30 C31 C32 119.8(4) . .
C32 C31 H31 120.1 . .
C31 C32 H32 120.8 . .
C31 C32 C33 118.4(4) . .
C33 C32 H32 120.8 . .
C32 C33 N5 117.9(3) . .
C32 C33 C34 118.6(4) . .
C34 C33 N5 123.4(4) . .
N6 C34 C33 122.4(4) . .
N6 C34 H34 118.8 . .
C33 C34 H34 118.8 . .
H2WA O2W H2WB 109.5 . .
H1WA O1W H1WB 109.5 . .
H9AA C9A H9AB 111.1 . .
C10A C9A H9AA 113.9 . .
C10A C9A H9AB 113.9 . .
C8A C9A H9AA 113.9 . .
C8A C9A H9AB 113.9 . .
C8A C9A C10A 88.5(11) . .
C9A C10A H10C 109.0 . .
C9A C10A H10D 109.0 . .
C9A C10A C11A 113.1(11) . .
H10C C10A H10D 107.8 . .
C11A C10A H10C 109.0 . .
C11A C10A H10D 109.0 . .
C11A C12A O8A 122.4(18) . .
O7A C12A C11A 129(2) . .
O7A C12A O8A 100(2) . .
C10A C11A C12A 111.8(14) . .
C10A C11A H11C 109.2 . .
C10A C11A H11D 109.2 . .
C12A C11A H11C 109.2 . .
C12A C11A H11D 109.2 . .
H11C C11A H11D 107.9 . .
C7 C8A H8AA 102.7 . .
C7 C8A H8AB 102.7 . .
C9A C8A C7 137.5(14) . .
C9A C8A H8AA 102.7 . .
C9A C8A H8AB 102.7 . .
H8AA C8A H8AB 105.0 . .
C12A O7A Ni2 142(2) . 1_554

loop_
_geom_bond_atom_site_label_1
_geom_bond_atom_site_label_2
_geom_bond_distance
_geom_bond_site_symmetry_2
Ni1 O2 2.028(3) 1_654
Ni1 O4 2.060(3) 2_665
Ni1 O5 2.071(3) .
Ni1 O11 2.082(3) .
Ni1 N3 2.092(3) .
Ni1 N4 2.118(3) .
Ni2 O1 2.046(3) .
Ni2 O3 2.076(3) 2_566
Ni2 O7 2.159(9) 2_656
Ni2 O11 2.050(3) 1_456
Ni2 N1 2.099(3) .
Ni2 N6 2.136(3) 1_455
Ni2 O7A 1.94(3) 1_556
O1 C1 1.258(4) .
O2 Ni1 2.028(3) 1_456
O2 C1 1.252(4) .
O3 Ni2 2.076(3) 2_566
O3 C6 1.254(4) .
O4 Ni1 2.060(3) 2_665
O4 C6 1.267(4) .
O5 C7 1.259(4) .
O6 C7 1.260(5) .
O7 Ni2 2.159(9) 2_656
O7 C12 1.340(14) .
O8 C12 1.157(11) .
O9 C18 1.222(5) .
O10 C29 1.215(4) .
O11 Ni2 2.050(3) 1_654
O11 H11 0.78(4) .
N1 C13 1.331(5) .
N1 C17 1.339(5) .
N2 H2 0.8800 .
N2 C18 1.355(5) .
N2 C20 1.414(5) .
N3 C19 1.356(5) .
N3 C23 1.322(5) .
N4 C24 1.331(5) .
N4 C28 1.347(5) .
N5 H5 0.8800 .
N5 C29 1.365(5) .
N5 C33 1.413(5) .
N6 Ni2 2.136(3) 1_655
N6 C30 1.338(5) .
N6 C34 1.344(5) .
C1 C2 1.517(5) .
C2 H2A 0.9900 .
C2 H2B 0.9900 .
C2 C3 1.543(5) .
C3 H3A 0.9900 .
C3 H3B 0.9900 .
C3 C4 1.513(5) .
C4 H4A 0.9900 .
C4 H4B 0.9900 .
C4 C5 1.518(5) .
C5 H5A 0.9900 .
C5 H5B 0.9900 .
C5 C6 1.508(5) .
C7 C8 1.497(8) .
C7 C8A 1.486(18) .
C8 H8A 0.9900 .
C8 H8B 0.9900 .
C8 C9 1.279(8) .
C9 H9A 0.9900 .
C9 H9B 0.9900 .
C9 C10 1.534(8) .
C10 H10A 0.9900 .
C10 H10B 0.9900 .
C10 C11 1.534(9) .
C11 H11A 0.9900 .
C11 H11B 0.9900 .
C11 C12 1.516(9) .
C13 H13 0.9500 .
C13 C14 1.372(6) .
C14 H14 0.9500 .
C14 C15 1.388(6) .
C15 C16 1.384(5) .
C15 C18 1.497(6) .
C16 H16 0.9500 .
C16 C17 1.385(6) .
C17 H17 0.9500 .
C19 H19 0.9500 .
C19 C20 1.381(5) .
C20 C21 1.379(6) .
C21 H21 0.9500 .
C21 C22 1.380(6) .
C22 H22 0.9500 .
C22 C23 1.389(5) .
C23 H23 0.9500 .
C24 H24 0.9500 .
C24 C25 1.388(5) .
C25 H25 0.9500 .
C25 C26 1.376(5) .
C26 C27 1.387(5) .
C26 C29 1.507(5) .
C27 H27 0.9500 .
C27 C28 1.367(6) .
C28 H28 0.9500 .
C30 H30 0.9500 .
C30 C31 1.379(5) .
C31 H31 0.9500 .
C31 C32 1.380(6) .
C32 H32 0.9500 .
C32 C33 1.390(6) .
C33 C34 1.393(5) .
C34 H34 0.9500 .
O2W H2WA 0.8700 .
O2W H2WB 0.8701 .
O1W H1WA 0.8701 .
O1W H1WB 0.8695 .
C9A H9AA 0.9900 .
C9A H9AB 0.9900 .
C9A C10A 1.478(18) .
C9A C8A 1.33(2) .
C10A H10C 0.9900 .
C10A H10D 0.9900 .
C10A C11A 1.489(19) .
C12A C11A 1.543(17) .
C12A O7A 1.24(4) .
C12A O8A 1.59(3) .
C11A H11C 0.9900 .
C11A H11D 0.9900 .
C8A H8AA 0.9900 .
C8A H8AB 0.9900 .
O7A Ni2 1.94(3) 1_554

loop_
_geom_hbond_atom_site_label_D
_geom_hbond_atom_site_label_H
_geom_hbond_atom_site_label_A
_geom_hbond_distance_DH
_geom_hbond_distance_HA
_geom_hbond_distance_DA
_geom_hbond_angle_DHA
_geom_hbond_site_symmetry_A
O11 H11 O6 0.78(4) 1.84(4) 2.587(4) 159(4) .
N2 H2 O2W 0.88 1.99 2.816(4) 156.9 2_665
N5 H5 O6 0.88 1.95 2.782(4) 156.9 2_755
C9 H9A O8 0.99 2.31 2.916(10) 118.9 .
C13 H13 O7A 0.95 2.44 2.98(3) 115.8 1_556
C19 H19 O9 0.95 2.19 2.807(5) 121.9 .
C28 H28 O2 0.95 2.36 2.957(5) 120.5 1_654
C34 H34 O10 0.95 2.22 2.830(5) 120.6 .
O2W H2WA O1W 0.87 1.91 2.771(5) 169.8 1_454
O2W H2WB O4 0.87 1.94 2.801(4) 171.7 2_665
O1W H1WA O7 0.87 2.47 3.007(12) 120.7 2_756
O1W H1WB O1 0.87 1.93 2.796(4) 170.7 1_655

loop_
_geom_torsion_atom_site_label_1
_geom_torsion_atom_site_label_2
_geom_torsion_atom_site_label_3
_geom_torsion_atom_site_label_4
_geom_torsion
_geom_torsion_site_symmetry_1
_geom_torsion_site_symmetry_4
Ni1 O2 C1 O1 10.0(6) 1_456 .
Ni1 O2 C1 C2 -168.6(2) 1_456 .
Ni1 O4 C6 O3 9.7(5) 2_665 .
Ni1 O4 C6 C5 -169.3(2) 2_665 .
Ni1 O5 C7 O6 9.1(6) . .
Ni1 O5 C7 C8 -176.4(3) . .
Ni1 O5 C7 C8A -155.2(7) . .
Ni1 N3 C19 C20 172.2(3) . .
Ni1 N3 C23 C22 -174.5(3) . .
Ni1 N4 C24 C25 -174.7(3) . .
Ni1 N4 C28 C27 175.0(3) . .
Ni2 O1 C1 O2 22.1(6) . .
Ni2 O1 C1 C2 -159.4(3) . .
Ni2 O3 C6 O4 -32.6(5) 2_566 .
Ni2 O3 C6 C5 146.4(3) 2_566 .
Ni2 O7 C12 O8 12.5(17) 2_656 .
Ni2 O7 C12 C11 177.3(6) 2_656 .
Ni2 N1 C13 C14 -178.8(3) . .
Ni2 N1 C17 C16 178.6(3) . .
Ni2 N6 C30 C31 -167.7(3) 1_655 .
Ni2 N6 C34 C33 168.0(3) 1_655 .
O1 C1 C2 C3 56.0(5) . .
O2 C1 C2 C3 -125.2(4) . .
O5 C7 C8 C9 -59.0(9) . .
O5 C7 C8A C9A -149.6(15) . .
O6 C7 C8 C9 115.8(7) . .
O6 C7 C8A C9A 44.4(19) . .
N1 C13 C14 C15 -0.9(7) . .
N2 C20 C21 C22 -178.3(4) . .
N3 C19 C20 N2 -179.7(3) . .
N3 C19 C20 C21 2.5(6) . .
N4 C24 C25 C26 -0.1(6) . .
N5 C33 C34 N6 177.8(4) . .
N6 C30 C31 C32 -0.2(7) . .
C1 C2 C3 C4 57.2(4) . .
C2 C3 C4 C5 -175.7(3) . .
C3 C4 C5 C6 171.6(3) . .
C4 C5 C6 O3 27.1(5) . .
C4 C5 C6 O4 -153.8(3) . .
C7 C8 C9 C10 79.3(9) . .
C8 C9 C10 C11 177.5(6) . .
C9 C10 C11 C12 65.7(7) . .
C10 C11 C12 O7 -170.7(8) . .
C10 C11 C12 O8 -3.9(10) . .
C13 N1 C17 C16 -1.3(6) . .
C13 C14 C15 C16 0.8(6) . .
C13 C14 C15 C18 -176.4(4) . .
C14 C15 C16 C17 -1.1(6) . .
C14 C15 C18 O9 8.4(6) . .
C14 C15 C18 N2 -174.2(4) . .
C15 C16 C17 N1 1.3(6) . .
C16 C15 C18 O9 -168.6(4) . .
C16 C15 C18 N2 8.8(6) . .
C17 N1 C13 C14 1.0(6) . .
C18 N2 C20 C19 10.4(6) . .
C18 N2 C20 C21 -171.9(4) . .
C18 C15 C16 C17 176.0(4) . .
C19 N3 C23 C22 -0.8(6) . .
C19 C20 C21 C22 -0.4(6) . .
C20 N2 C18 O9 9.6(7) . .
C20 N2 C18 C15 -167.8(4) . .
C20 C21 C22 C23 -2.1(6) . .
C21 C22 C23 N3 2.7(6) . .
C23 N3 C19 C20 -1.9(6) . .
C24 N4 C28 C27 0.7(6) . .
C24 C25 C26 C27 1.0(6) . .
C24 C25 C26 C29 179.0(4) . .
C25 C26 C27 C28 -1.1(6) . .
C25 C26 C29 O10 -166.2(4) . .
C25 C26 C29 N5 13.4(6) . .
C26 C27 C28 N4 0.3(7) . .
C27 C26 C29 O10 11.8(6) . .
C27 C26 C29 N5 -168.6(4) . .
C28 N4 C24 C25 -0.8(6) . .
C29 N5 C33 C32 -168.6(4) . .
C29 N5 C33 C34 14.8(6) . .
C29 C26 C27 C28 -179.3(4) . .
C30 N6 C34 C33 -1.9(6) . .
C30 C31 C32 C33 -0.5(7) . .
C31 C32 C33 N5 -176.8(4) . .
C31 C32 C33 C34 0.0(6) . .
C32 C33 C34 N6 1.2(6) . .
C33 N5 C29 O10 5.6(7) . .
C33 N5 C29 C26 -174.0(4) . .
C34 N6 C30 C31 1.4(6) . .
C9A C10A C11A C12A 166.0(14) . .
C10A C9A C8A C7 -140.5(16) . .
C11A C12A O7A Ni2 -163(2) . 1_554
C8A C9A C10A C11A 161.1(13) . .
O7A C12A C11A C10A 103(3) . .
O8A C12A C11A C10A -115(2) . .
O8A C12A O7A Ni2 49(4) . 1_554
